data_1508719
loop_
_publ_author_name
'Donohoe, Timothy J.'
'O'Riordan, Timothy J C'
'Peifer, Manuel'
'Jones, Christopher R.'
'Miles, Timothy J.'

_publ_section_title
;
 Asymmetric synthesis of the fully elaborated pyrrolidinone core of
 oxazolomycin A.
;
_journal_issue 21
_journal_name_full 'Organic letters'
_journal_page_first 5460
_journal_page_last 5463
_journal_paper_doi 10.1021/ol302541j
_journal_volume 14
_journal_year 2012
_chemical_compound_source syn
_chemical_formula_moiety 'C33 H49 N1 O6 Si1'
_chemical_formula_sum 'C33 H49 N O6 Si'
_chemical_formula_weight 583.84
_chemical_melting_point ?
_chemical_name_systematic
'(2S,3S,4S)-tert-butyl 3-allyl-2-(((tert-butyldiphenylsilyl)oxy)methyl)-3-hydroxy-2-((methoxymethoxy)methyl)-4-methylpyrrolidine-1-carboxylate'
_space_group_IT_number 14
_symmetry_cell_setting monoclinic
_symmetry_space_group_name_Hall '-P 2ybc'
_symmetry_space_group_name_H-M 'P 1 21/c 1'
_atom_sites_solution_hydrogens geom
_atom_sites_solution_primary direct
_audit_creation_date 11-04-08
_audit_creation_method CRYSTALS_ver_14.11
_cell_angle_alpha 90
_cell_angle_beta 115.0630(7)
_cell_angle_gamma 90
_cell_formula_units_Z 4
_cell_length_a 10.3589(2)
_cell_length_b 30.3196(5)
_cell_length_c 11.4539(2)
_cell_measurement_reflns_used 5907
_cell_measurement_temperature 150
_cell_measurement_theta_max 27
_cell_measurement_theta_min 1
_cell_volume 3258.69(10)
_computing_cell_refinement 'DENZO/SCALEPACK (Otwinowski & Minor, 1997)'
_computing_data_collection 'COLLECT (Nonius, 2001).'
_computing_data_reduction 'DENZO/SCALEPACK (Otwinowski & Minor, 1997)'
_computing_molecular_graphics 'CAMERON (Watkin et al., 1996)'
_computing_publication_material 'CRYSTALS (Betteridge et al., 2003)'
_computing_structure_refinement 'CRYSTALS (Betteridge et al., 2003)'
_computing_structure_solution 'SIR92 (Altomare et al., 1994)'
_diffrn_ambient_temperature 150
_diffrn_measured_fraction_theta_full 0.986
_diffrn_measured_fraction_theta_max 0.959
_diffrn_measurement_device 'Nonius KappaCCD'
_diffrn_measurement_device_type Area
_diffrn_measurement_method \w
_diffrn_radiation_monochromator graphite
_diffrn_radiation_type 'Mo K\a'
_diffrn_radiation_wavelength 0.71073
_diffrn_reflns_av_R_equivalents 0.039
_diffrn_reflns_limit_h_max 13
_diffrn_reflns_limit_h_min -13
_diffrn_reflns_limit_k_max 38
_diffrn_reflns_limit_k_min -29
_diffrn_reflns_limit_l_max 14
_diffrn_reflns_limit_l_min -14
_diffrn_reflns_number 10209
_diffrn_reflns_theta_full 25.229
_diffrn_reflns_theta_max 26.839
_diffrn_reflns_theta_min 2.075
_diffrn_standards_number 0
_exptl_absorpt_coefficient_mu 0.115
_exptl_absorpt_correction_T_max 0.99
_exptl_absorpt_correction_T_min 0.98
_exptl_absorpt_correction_type multi-scan
_exptl_absorpt_process_details 'DENZO/SCALEPACK (Otwinowski & Minor, 1997)'
_exptl_crystal_colour colourless
_exptl_crystal_density_diffrn 1.190
_exptl_crystal_density_method 'not measured'
_exptl_crystal_description plate
_exptl_crystal_F_000 1264
_exptl_crystal_size_max 0.300
_exptl_crystal_size_mid 0.200
_exptl_crystal_size_min 0.100
_refine_diff_density_max 0.52
_refine_diff_density_min -0.56
_refine_ls_extinction_coef 110(60)
_refine_ls_extinction_method 'Larson (1970), Equation 22'
_refine_ls_goodness_of_fit_ref 0.9110
_refine_ls_hydrogen_treatment none
_refine_ls_matrix_type full
_refine_ls_number_parameters 371
_refine_ls_number_reflns 6680
_refine_ls_number_restraints 0
_refine_ls_R_factor_all 0.0983
_refine_ls_R_factor_gt 0.0509
_refine_ls_shift/su_max 0.0009494
_refine_ls_structure_factor_coef Fsqd
_refine_ls_weighting_details
;
 Method= Modified Sheldrick 
 w=1/[\s^2^(F^2^) + ( 0.04P)^2^ + 1.97P] 
 ,where P=(max(Fo^2^,0) + 2Fc^2^)/3 
;
_refine_ls_weighting_scheme calc
_refine_ls_wR_factor_all 0.1214
_refine_ls_wR_factor_gt 0.1035
_refine_ls_wR_factor_ref 0.1214
_reflns_limit_h_max 11
_reflns_limit_h_min -13
_reflns_limit_k_max 38
_reflns_limit_k_min 0
_reflns_limit_l_max 14
_reflns_limit_l_min 0
_reflns_number_gt 4171
_reflns_number_total 6711
_reflns_threshold_expression I>2.0\s(I)
_oxford_diffrn_Wilson_B_factor 1.97
_oxford_diffrn_Wilson_scale 17.00
_oxford_refine_ls_r_factor_ref 0.0983
_oxford_refine_ls_scale 0.2548(2)
_oxford_reflns_number_all 6680
_oxford_reflns_threshold_expression_ref I>-3.0\s(I)
_oxford_structure_analysis_title allylic
_cod_data_source_file ol302541j_si_002.cif
_cod_data_source_block 13
_cod_depositor_comments
;
The following automatic conversions were performed:

'_chemical_melting_point' value 'not measured' was changed to '?' -
the value is undefined or not given.

'_symmetry_cell_setting' value
'Monoclinic' changed to 'monoclinic' according to
/home/saulius/struct/CIF-dictionaries/cif_core.dic dictionary named
'cif_core.dic' version 2.4.2 from 2011-04-26.

Automatic conversion script
Id: cif_fix_values 1891 2012-01-12 08:04:46Z andrius 
;
_cod_original_sg_symbol_H-M 'P 1 21/c 1 '
_cod_original_formula_sum 'C33 H49 N1 O6 Si1'
_cod_database_code 1508719

loop_
_symmetry_equiv_pos_as_xyz
x,y,z
-x,-y,-z
-x,y+1/2,-z+1/2
x,-y+1/2,z+1/2

loop_
_atom_site_label
_atom_site_type_symbol
_atom_site_fract_x
_atom_site_fract_y
_atom_site_fract_z
_atom_site_U_iso_or_equiv
_atom_site_occupancy
_atom_site_adp_type
_atom_site_refinement_flags_posn
Si1 Si 0.36721(6) 0.645703(19) 0.72942(6) 0.0223 1.0000 Uani .
O2 O 0.38985(15) 0.63064(5) 0.87558(13) 0.0238 1.0000 Uani .
O3 O 0.17652(15) 0.61723(5) 0.94911(13) 0.0286 1.0000 Uani .
O4 O 0.70021(15) 0.61745(5) 1.11884(14) 0.0281 1.0000 Uani .
O5 O 0.65811(15) 0.67668(5) 1.22176(14) 0.0289 1.0000 Uani .
O6 O 0.51700(16) 0.54174(5) 1.25899(13) 0.0280 1.0000 Uani .
O7 O 0.48540(18) 0.46615(5) 1.27621(15) 0.0367 1.0000 Uani .
C8 C 0.2906(2) 0.61744(7) 1.1814(2) 0.0247 1.0000 Uani .
C9 C 0.4183(2) 0.58677(7) 0.92892(19) 0.0226 1.0000 Uani .
C10 C 0.6678(2) 0.63733(7) 0.8220(2) 0.0277 1.0000 Uani .
C11 C 0.7977(2) 0.69761(7) 1.2525(2) 0.0278 1.0000 Uani .
C12 C 0.2318(2) 0.60782(7) 0.6106(2) 0.0251 1.0000 Uani .
C13 C 0.1132(2) 0.59522(8) 0.6312(2) 0.0305 1.0000 Uani .
C14 C 0.4075(2) 0.64973(7) 1.1932(2) 0.0278 1.0000 Uani .
N15 N 0.49237(17) 0.62536(6) 1.14049(16) 0.0217 1.0000 Uani .
C16 C 0.2410(3) 0.59049(8) 0.5014(2) 0.0318 1.0000 Uani .
C17 C 0.1457(2) 0.52074(8) 0.9314(2) 0.0315 1.0000 Uani .
C18 C 0.1841(2) 0.54845(7) 1.0506(2) 0.0298 1.0000 Uani .
C19 C 0.7981(2) 0.63766(8) 0.8138(2) 0.0355 1.0000 Uani .
C20 C 0.5813(3) 0.50153(7) 1.3155(2) 0.0334 1.0000 Uani .
C21 C 0.1368(3) 0.56287(8) 0.4170(2) 0.0361 1.0000 Uani .
C22 C 0.0096(3) 0.56748(8) 0.5478(2) 0.0372 1.0000 Uani .
C23 C 0.6239(2) 0.63799(7) 1.1566(2) 0.0226 1.0000 Uani .
C24 C 0.4077(3) 0.73079(8) 0.8332(2) 0.0341 1.0000 Uani .
C25 C 0.1548(2) 0.70646(8) 0.7225(3) 0.0397 1.0000 Uani .
C26 C 0.1693(3) 0.47784(8) 0.9333(3) 0.0395 1.0000 Uani .
C27 C 0.4954(2) 0.54389(7) 1.1273(2) 0.0234 1.0000 Uani .
C28 C 0.2879(3) 0.72555(8) 0.5924(2) 0.0363 1.0000 Uani .
C29 C 0.8092(3) 0.71008(9) 1.1295(2) 0.0463 1.0000 Uani .
C30 C 0.2651(2) 0.59138(7) 1.0583(2) 0.0234 1.0000 Uani .
C31 C 0.1599(2) 0.64025(8) 1.1813(2) 0.0335 1.0000 Uani .
C32 C 0.3940(3) 0.46549(9) 1.3406(3) 0.0452 1.0000 Uani .
C33 C 0.7901(3) 0.73854(8) 1.3253(3) 0.0434 1.0000 Uani .
C34 C 0.9161(3) 0.66755(9) 1.3380(2) 0.0435 1.0000 Uani .
C35 C 0.4186(2) 0.58662(7) 1.06354(19) 0.0210 1.0000 Uani .
C36 C 0.0213(3) 0.55129(8) 0.4400(2) 0.0417 1.0000 Uani .
C37 C 0.3004(2) 0.70439(7) 0.7184(2) 0.0265 1.0000 Uani .
C38 C 0.5490(3) 0.65397(8) 0.5979(2) 0.0345 1.0000 Uani .
C39 C 0.5404(2) 0.64500(7) 0.7145(2) 0.0253 1.0000 Uani .
C40 C 0.8028(3) 0.64597(8) 0.6975(3) 0.0403 1.0000 Uani .
C41 C 0.6789(3) 0.65409(9) 0.5894(3) 0.0415 1.0000 Uani .
H81 H 0.3272 0.5969 1.2549 0.0322 1.0000 Uiso R
H92 H 0.5108 0.5773 0.9324 0.0267 1.0000 Uiso R
H91 H 0.3451 0.5664 0.8723 0.0264 1.0000 Uiso R
H101 H 0.6643 0.6312 0.9011 0.0346 1.0000 Uiso R
H131 H 0.1041 0.6057 0.7045 0.0370 1.0000 Uiso R
H141 H 0.4680 0.6571 1.2838 0.0352 1.0000 Uiso R
H142 H 0.3669 0.6764 1.1443 0.0354 1.0000 Uiso R
H161 H 0.3180 0.5980 0.4834 0.0381 1.0000 Uiso R
H171 H 0.1023 0.5350 0.8499 0.0397 1.0000 Uiso R
H182 H 0.0952 0.5574 1.0552 0.0359 1.0000 Uiso R
H181 H 0.2413 0.5309 1.1277 0.0363 1.0000 Uiso R
H191 H 0.8833 0.6327 0.8886 0.0441 1.0000 Uiso R
H202 H 0.6193 0.5054 1.4076 0.0397 1.0000 Uiso R
H201 H 0.6568 0.4949 1.2895 0.0397 1.0000 Uiso R
H211 H 0.1453 0.5519 0.3428 0.0439 1.0000 Uiso R
H221 H -0.0687 0.5597 0.5643 0.0462 1.0000 Uiso R
H242 H 0.3746 0.7604 0.8317 0.0532 1.0000 Uiso R
H241 H 0.5012 0.7320 0.8318 0.0532 1.0000 Uiso R
H243 H 0.4222 0.7177 0.9171 0.0528 1.0000 Uiso R
H252 H 0.1222 0.7362 0.7148 0.0597 1.0000 Uiso R
H251 H 0.1568 0.6941 0.8011 0.0597 1.0000 Uiso R
H253 H 0.0866 0.6905 0.6494 0.0599 1.0000 Uiso R
H262 H 0.2141 0.4628 1.0113 0.0490 1.0000 Uiso R
H261 H 0.1413 0.4628 0.8543 0.0491 1.0000 Uiso R
H272 H 0.5901 0.5430 1.1265 0.0306 1.0000 Uiso R
H271 H 0.4396 0.5184 1.0806 0.0299 1.0000 Uiso R
H281 H 0.2375 0.7532 0.5765 0.0546 1.0000 Uiso R
H283 H 0.3797 0.7307 0.5918 0.0547 1.0000 Uiso R
H282 H 0.2355 0.7069 0.5199 0.0548 1.0000 Uiso R
H291 H 0.8916 0.7277 1.1472 0.0688 1.0000 Uiso R
H293 H 0.7231 0.7270 1.0777 0.0688 1.0000 Uiso R
H292 H 0.8102 0.6840 1.0821 0.0691 1.0000 Uiso R
H311 H 0.0903 0.6185 1.1720 0.0510 1.0000 Uiso R
H313 H 0.1868 0.6548 1.2623 0.0512 1.0000 Uiso R
H312 H 0.1230 0.6612 1.1114 0.0508 1.0000 Uiso R
H321 H 0.3186 0.4451 1.2977 0.0691 1.0000 Uiso R
H323 H 0.4446 0.4577 1.4290 0.0691 1.0000 Uiso R
H322 H 0.3520 0.4946 1.3347 0.0688 1.0000 Uiso R
H331 H 0.8803 0.7544 1.3526 0.0681 1.0000 Uiso R
H333 H 0.7738 0.7298 1.3993 0.0679 1.0000 Uiso R
H332 H 0.7116 0.7567 1.2672 0.0678 1.0000 Uiso R
H341 H 1.0064 0.6828 1.3669 0.0670 1.0000 Uiso R
H343 H 0.9028 0.6595 1.4139 0.0670 1.0000 Uiso R
H342 H 0.9190 0.6414 1.2936 0.0669 1.0000 Uiso R
H361 H -0.0495 0.5331 0.3812 0.0518 1.0000 Uiso R
H381 H 0.4653 0.6601 0.5241 0.0418 1.0000 Uiso R
H401 H 0.8907 0.6462 0.6916 0.0493 1.0000 Uiso R
H411 H 0.6809 0.6599 0.5094 0.0501 1.0000 Uiso R
H31 H 0.2100 0.6309 0.9086 0.0431 1.0000 Uiso R

loop_
_atom_site_aniso_label
_atom_site_aniso_U_11
_atom_site_aniso_U_22
_atom_site_aniso_U_33
_atom_site_aniso_U_23
_atom_site_aniso_U_13
_atom_site_aniso_U_12
Si1 0.0208(3) 0.0247(3) 0.0234(3) 0.0023(3) 0.0112(3) -0.0007(3)
O2 0.0256(8) 0.0232(8) 0.0258(8) 0.0023(6) 0.0141(7) 0.0007(6)
O3 0.0248(8) 0.0363(9) 0.0267(9) 0.0072(7) 0.0130(7) 0.0037(7)
O4 0.0259(8) 0.0306(8) 0.0314(9) -0.0061(7) 0.0158(7) -0.0003(7)
O5 0.0246(8) 0.0242(8) 0.0407(9) -0.0090(7) 0.0163(7) -0.0048(7)
O6 0.0368(9) 0.0255(8) 0.0220(8) 0.0034(7) 0.0129(7) 0.0053(7)
O7 0.0542(11) 0.0277(9) 0.0376(10) 0.0010(7) 0.0286(9) 0.0002(8)
C8 0.0269(12) 0.0267(12) 0.0255(12) 0.002(1) 0.0159(10) 0.0021(10)
C9 0.0246(11) 0.0219(11) 0.0242(12) 0.0010(9) 0.0130(10) 0.0009(9)
C10 0.0277(12) 0.0275(12) 0.0314(13) 0.0000(10) 0.0159(11) -0.0010(10)
C11 0.0227(12) 0.0302(13) 0.0306(13) -0.0055(10) 0.0115(10) -0.0062(10)
C12 0.0273(12) 0.0230(11) 0.0244(12) 0.0054(9) 0.0104(10) 0.0044(10)
C13 0.0328(13) 0.0316(13) 0.0290(13) 0.0008(10) 0.0149(11) -0.0023(11)
C14 0.0281(12) 0.0280(12) 0.0312(13) -0.0017(10) 0.0164(10) 0.0019(10)
N15 0.0204(9) 0.0238(10) 0.0241(10) -0.0017(8) 0.0123(8) 0.0005(8)
C16 0.0340(13) 0.0326(13) 0.0300(13) 0.0040(11) 0.0147(11) 0.0014(11)
C17 0.0265(12) 0.0354(14) 0.0336(14) -0.0024(11) 0.0137(11) -0.0100(11)
C18 0.0276(12) 0.0333(13) 0.0340(13) -0.0003(11) 0.0185(11) -0.0044(11)
C19 0.0248(13) 0.0367(14) 0.0432(15) -0.0026(12) 0.0126(11) -0.0002(11)
C20 0.0412(14) 0.0305(13) 0.0285(13) 0.0052(11) 0.0146(11) 0.0055(12)
C21 0.0455(15) 0.0340(13) 0.0265(13) -0.0013(11) 0.0131(12) -0.0007(12)
C22 0.0338(14) 0.0367(14) 0.0394(15) 0.0021(12) 0.0138(12) -0.0097(12)
C23 0.0232(11) 0.0228(11) 0.0204(11) 0.0011(9) 0.0080(10) -0.0010(9)
C24 0.0372(14) 0.0304(13) 0.0335(14) -0.0032(11) 0.0140(11) -0.0015(11)
C25 0.0319(14) 0.0326(14) 0.0560(17) 0.0071(12) 0.0199(13) 0.0062(11)
C26 0.0350(14) 0.0420(16) 0.0448(16) -0.0094(12) 0.0200(12) -0.0105(12)
C27 0.0262(12) 0.0228(11) 0.0229(12) 0.0005(9) 0.0120(10) 0.0001(9)
C28 0.0398(14) 0.0303(13) 0.0361(14) 0.0077(11) 0.0136(12) -0.0006(11)
C29 0.0439(16) 0.0542(17) 0.0419(16) -0.0028(13) 0.0193(13) -0.0246(14)
C30 0.0210(11) 0.0277(12) 0.0230(12) 0.0030(9) 0.0108(9) 0.0019(10)
C31 0.0329(13) 0.0355(14) 0.0406(15) -0.0010(11) 0.0238(12) 0.0028(11)
C32 0.0634(18) 0.0381(15) 0.0468(16) 0.0022(13) 0.0357(15) -0.0007(14)
C33 0.0384(15) 0.0364(15) 0.0570(18) -0.0147(13) 0.0215(13) -0.0110(12)
C34 0.0313(14) 0.0463(16) 0.0424(16) -0.0084(13) 0.0053(12) 0.0018(12)
C35 0.0219(11) 0.0212(11) 0.0222(11) -0.0030(9) 0.0115(9) -0.0031(9)
C36 0.0459(16) 0.0352(14) 0.0336(15) -0.0030(12) 0.0066(12) -0.0133(12)
C37 0.0232(12) 0.0267(12) 0.0295(13) 0.0011(10) 0.0109(10) -0.0007(10)
C38 0.0315(13) 0.0433(15) 0.0316(14) 0.0036(11) 0.0162(11) -0.0028(11)
C39 0.0255(12) 0.0243(12) 0.0276(13) -0.0001(10) 0.0128(10) -0.0020(10)
C40 0.0289(13) 0.0436(15) 0.0604(18) -0.0067(13) 0.0306(13) -0.0050(12)
C41 0.0411(15) 0.0507(16) 0.0456(16) 0.0004(13) 0.0309(13) -0.0048(13)

loop_
_atom_type_symbol
_atom_type_scat_dispersion_real
_atom_type_scat_dispersion_imag
_atom_type_scat_Cromer_Mann_a1
_atom_type_scat_Cromer_Mann_b1
_atom_type_scat_Cromer_Mann_a2
_atom_type_scat_Cromer_Mann_b2
_atom_type_scat_Cromer_Mann_a3
_atom_type_scat_Cromer_Mann_b3
_atom_type_scat_Cromer_Mann_a4
_atom_type_scat_Cromer_Mann_b4
_atom_type_scat_Cromer_Mann_c
_atom_type_scat_source
C 0.0033 0.0016 2.3100 20.8439 1.0200 10.2075 1.5886 0.5687 0.8650 51.6512 0.2156 'International Tables Vol C 4.2.6.8 and 6.1.1.4'
H 0.0000 0.0000 0.4930 10.5109 0.3229 26.1257 0.1402 3.1424 0.0408 57.7998 0.0030 'International Tables Vol C 4.2.6.8 and 6.1.1.4'
O 0.0106 0.0060 3.0485 13.2771 2.2868 5.7011 1.5463 0.3239 0.8670 32.9089 0.2508 'International Tables Vol C 4.2.6.8 and 6.1.1.4'
N 0.0061 0.0033 12.2126 0.0057 3.1322 9.8933 2.0125 28.9975 1.1663 0.5826 -11.5290 'International Tables Vol C 4.2.6.8 and 6.1.1.4'
Si 0.0817 0.0704 6.2915 2.4386 3.0353 32.3337 1.9891 0.6785 1.5410 81.6937 1.1407 'International Tables Vol C 4.2.6.8 and 6.1.1.4'

loop_
_geom_angle_atom_site_label_1
_geom_angle_atom_site_label_2
_geom_angle_atom_site_label_3
_geom_angle
_geom_angle_publ_flag
O2 Si1 C12 107.87(9) yes
O2 Si1 C37 102.59(9) yes
C12 Si1 C37 112.75(9) yes
O2 Si1 C39 111.03(9) yes
C12 Si1 C39 112.19(10) yes
C37 Si1 C39 109.99(9) yes
Si1 O2 C9 126.88(12) yes
C30 O3 H31 121.0 no
C11 O5 C23 120.26(16) yes
C20 O6 C27 110.89(16) yes
C20 O7 C32 112.36(18) yes
C14 C8 C30 103.48(16) yes
C14 C8 C31 112.55(19) yes
C30 C8 C31 115.18(18) yes
C14 C8 H81 109.1 no
C30 C8 H81 108.3 no
C31 C8 H81 108.0 no
O2 C9 C35 109.91(16) yes
O2 C9 H92 107.9 no
C35 C9 H92 111.7 no
O2 C9 H91 109.9 no
C35 C9 H91 109.5 no
H92 C9 H91 108.0 no
C19 C10 C39 121.5(2) yes
C19 C10 H101 120.1 no
C39 C10 H101 118.4 no
O5 C11 C29 109.94(17) yes
O5 C11 C33 102.07(17) yes
C29 C11 C33 110.5(2) yes
O5 C11 C34 109.82(18) yes
C29 C11 C34 113.1(2) yes
C33 C11 C34 110.78(19) yes
Si1 C12 C13 119.03(16) yes
Si1 C12 C16 124.45(17) yes
C13 C12 C16 116.5(2) yes
C12 C13 C22 122.1(2) yes
C12 C13 H131 119.1 no
C22 C13 H131 118.7 no
C8 C14 N15 103.54(17) yes
C8 C14 H141 111.5 no
N15 C14 H141 109.0 no
C8 C14 H142 110.6 no
N15 C14 H142 111.9 no
H141 C14 H142 110.2 no
C14 N15 C23 123.30(18) yes
C14 N15 C35 113.60(16) yes
C23 N15 C35 123.05(16) yes
C12 C16 C21 121.6(2) yes
C12 C16 H161 119.8 no
C21 C16 H161 118.6 no
C18 C17 C26 123.9(2) yes
C18 C17 H171 118.0 no
C26 C17 H171 118.0 no
C17 C18 C30 117.05(18) yes
C17 C18 H182 108.0 no
C30 C18 H182 105.4 no
C17 C18 H181 109.9 no
C30 C18 H181 107.4 no
H182 C18 H181 108.8 no
C10 C19 C40 120.0(2) yes
C10 C19 H191 119.8 no
C40 C19 H191 120.2 no
O6 C20 O7 112.50(19) yes
O6 C20 H202 107.0 no
O7 C20 H202 110.5 no
O6 C20 H201 108.9 no
O7 C20 H201 107.4 no
H202 C20 H201 110.6 no
C16 C21 C36 120.3(2) yes
C16 C21 H211 119.7 no
C36 C21 H211 120.0 no
C13 C22 C36 119.9(2) yes
C13 C22 H221 120.0 no
C36 C22 H221 120.1 no
O5 C23 N15 109.52(17) yes
O5 C23 O4 125.42(19) yes
N15 C23 O4 125.06(19) yes
C37 C24 H242 110.4 no
C37 C24 H241 111.6 no
H242 C24 H241 108.3 no
C37 C24 H243 112.2 no
H242 C24 H243 107.4 no
H241 C24 H243 106.8 no
C37 C25 H252 110.6 no
C37 C25 H251 112.4 no
H252 C25 H251 108.6 no
C37 C25 H253 108.8 no
H252 C25 H253 107.1 no
H251 C25 H253 109.3 no
C17 C26 H262 120.7 no
C17 C26 H261 118.7 no
H262 C26 H261 120.7 no
O6 C27 C35 111.00(16) yes
O6 C27 H272 107.3 no
C35 C27 H272 109.7 no
O6 C27 H271 109.4 no
C35 C27 H271 109.9 no
H272 C27 H271 109.5 no
C37 C28 H281 111.3 no
C37 C28 H283 112.6 no
H281 C28 H283 108.3 no
C37 C28 H282 110.9 no
H281 C28 H282 106.7 no
H283 C28 H282 106.7 no
C11 C29 H291 111.1 no
C11 C29 H293 106.4 no
H291 C29 H293 109.9 no
C11 C29 H292 110.1 no
H291 C29 H292 111.0 no
H293 C29 H292 108.2 no
C8 C30 C18 111.51(17) yes
C8 C30 O3 108.50(17) yes
C18 C30 O3 106.40(17) yes
C8 C30 C35 103.53(16) yes
C18 C30 C35 116.42(17) yes
O3 C30 C35 110.32(16) yes
C8 C31 H311 108.5 no
C8 C31 H313 108.3 no
H311 C31 H313 108.9 no
C8 C31 H312 109.9 no
H311 C31 H312 110.5 no
H313 C31 H312 110.6 no
O7 C32 H321 108.7 no
O7 C32 H323 111.5 no
H321 C32 H323 110.4 no
O7 C32 H322 109.0 no
H321 C32 H322 108.0 no
H323 C32 H322 109.1 no
C11 C33 H331 108.3 no
C11 C33 H333 109.1 no
H331 C33 H333 110.6 no
C11 C33 H332 108.1 no
H331 C33 H332 110.4 no
H333 C33 H332 110.3 no
C11 C34 H341 109.6 no
C11 C34 H343 110.5 no
H341 C34 H343 107.3 no
C11 C34 H342 111.0 no
H341 C34 H342 109.6 no
H343 C34 H342 108.6 no
C9 C35 C27 105.05(16) yes
C9 C35 C30 112.84(16) yes
C27 C35 C30 114.09(16) yes
C9 C35 N15 112.15(16) yes
C27 C35 N15 110.83(16) yes
C30 C35 N15 102.10(15) yes
C22 C36 C21 119.6(2) yes
C22 C36 H361 120.9 no
C21 C36 H361 119.5 no
C24 C37 C28 109.20(18) yes
C24 C37 C25 108.51(19) yes
C28 C37 C25 108.71(19) yes
C24 C37 Si1 108.68(15) yes
C28 C37 Si1 109.75(15) yes
C25 C37 Si1 111.95(15) yes
C39 C38 C41 121.4(2) yes
C39 C38 H381 119.2 no
C41 C38 H381 119.4 no
C38 C39 C10 117.1(2) yes
C38 C39 Si1 122.33(17) yes
C10 C39 Si1 120.50(16) yes
C19 C40 C41 120.0(2) yes
C19 C40 H401 120.2 no
C41 C40 H401 119.8 no
C38 C41 C40 120.0(2) yes
C38 C41 H411 119.3 no
C40 C41 H411 120.7 no

loop_
_geom_bond_atom_site_label_1
_geom_bond_atom_site_label_2
_geom_bond_distance
_geom_bond_publ_flag
Si1 O2 1.6534(15) yes
Si1 C12 1.877(2) yes
Si1 C37 1.894(2) yes
Si1 C39 1.873(2) yes
O2 C9 1.441(2) yes
O3 C30 1.431(2) yes
O3 H31 0.803 no
O4 C23 1.220(2) yes
O5 C11 1.479(2) yes
O5 C23 1.354(2) yes
O6 C20 1.408(3) yes
O6 C27 1.430(2) yes
O7 C20 1.400(3) yes
O7 C32 1.426(3) yes
C8 C14 1.519(3) yes
C8 C30 1.539(3) yes
C8 C31 1.520(3) yes
C8 H81 0.983 no
C9 C35 1.541(3) yes
C9 H92 0.985 no
C9 H91 0.981 no
C10 C19 1.392(3) yes
C10 C39 1.392(3) yes
C10 H101 0.940 no
C11 C29 1.511(3) yes
C11 C33 1.515(3) yes
C11 C34 1.509(3) yes
C12 C13 1.398(3) yes
C12 C16 1.396(3) yes
C13 C22 1.380(3) yes
C13 H131 0.940 no
C14 N15 1.460(3) yes
C14 H141 0.984 no
C14 H142 0.973 no
N15 C23 1.351(3) yes
N15 C35 1.473(3) yes
C16 C21 1.385(3) yes
C16 H161 0.933 no
C17 C18 1.505(3) yes
C17 C26 1.322(3) yes
C17 H171 0.951 no
C18 C30 1.531(3) yes
C18 H182 0.982 no
C18 H181 0.985 no
C19 C40 1.377(3) yes
C19 H191 0.946 no
C20 H202 0.964 no
C20 H201 0.968 no
C21 C36 1.375(3) yes
C21 H211 0.951 no
C22 C36 1.381(3) yes
C22 H221 0.937 no
C24 C37 1.539(3) yes
C24 H242 0.959 no
C24 H241 0.977 no
C24 H243 0.991 no
C25 C37 1.529(3) yes
C25 H252 0.955 no
C25 H251 0.967 no
C25 H253 0.967 no
C26 H262 0.932 no
C26 H261 0.943 no
C27 C35 1.534(3) yes
C27 H272 0.985 no
C27 H271 0.979 no
C28 C37 1.535(3) yes
C28 H281 0.965 no
C28 H283 0.966 no
C28 H282 0.961 no
C29 H291 0.953 no
C29 H293 0.980 no
C29 H292 0.962 no
C30 C35 1.572(3) yes
C31 H311 0.950 no
C31 H313 0.955 no
C31 H312 0.965 no
C32 H321 0.953 no
C32 H323 0.952 no
C32 H322 0.975 no
C33 H331 0.977 no
C33 H333 0.969 no
C33 H332 0.975 no
C34 H341 0.967 no
C34 H343 0.967 no
C34 H342 0.949 no
C36 H361 0.936 no
C38 C39 1.403(3) yes
C38 C41 1.388(3) yes
C38 H381 0.938 no
C40 C41 1.377(4) yes
C40 H401 0.941 no
C41 H411 0.943 no

loop_
_geom_hbond_atom_site_label_D
_geom_hbond_atom_site_label_H
_geom_hbond_atom_site_label_A
_geom_hbond_angle_DHA
_geom_hbond_distance_DH
_geom_hbond_distance_HA
_geom_hbond_distance_DA
_geom_hbond_publ_flag
C10 H101 O4 170 0.94 2.40 3.327(4) yes
C13 H131 O3 156 0.94 2.60 3.480(4) yes
O3 H31 O2 139 0.80 2.05 2.708(4) yes
